data_2022367
loop_
_publ_author_name
'Bi, Wen-Yan'
'Wang, Wei'
'Zhang, Rui-Juan'

_publ_section_title
;
 New red phosphor Na~3~EuB~8~O~15~ with an open-window tubular structure
;
_journal_coeditor_code KY3203
_journal_issue 5
_journal_name_full 'Acta Crystallographica Section C'
_journal_page_first 235
_journal_page_last 239
_journal_paper_doi 10.1107/S2053229621004071
_journal_volume 77
_journal_year 2021
_chemical_formula_iupac 'Na3 Eu B8 O15'
_chemical_formula_moiety 'B8 Eu Na3 O15'
_chemical_formula_sum 'B8 Eu Na3 O15'
_chemical_formula_weight 547.41
_chemical_name_systematic
;
Trisodium europium octaborate
;
_space_group_crystal_system triclinic
_space_group_IT_number 2
_space_group_name_Hall '-P 1'
_space_group_name_H-M_alt 'P -1'
_audit_creation_method SHELXL-2013
_cell_angle_alpha 90.5470(10)
_cell_angle_beta 100.6670(10)
_cell_angle_gamma 113.4890(10)
_cell_formula_units_Z 2
_cell_length_a 6.2861(5)
_cell_length_b 7.5366(6)
_cell_length_c 13.4963(11)
_cell_measurement_reflns_used 724
_cell_measurement_temperature 296(2)
_cell_measurement_theta_max 24.01
_cell_measurement_theta_min 2.85
_cell_volume 573.81(8)
_computing_cell_refinement
;
SAINT (Bruker, 2013)
;
_computing_data_collection
;
APEX2 (Bruker, 2013)
;
_computing_data_reduction
;
SAINT (Bruker, 2013)
;
_computing_molecular_graphics
;
SHELXTL (Sheldrick, 2008)
;
_computing_publication_material
;
SHELXL2013 (Sheldrick, 2015b) and PLATON (Spek, 2020)
;
_computing_structure_refinement
;
SHELXL2013 (Sheldrick, 2015b)
;
_computing_structure_solution
;
SHELXS2013 (Sheldrick, 2015a)
;
_diffrn_ambient_temperature 296(2)
_diffrn_detector_area_resol_mean 83.33
_diffrn_measured_fraction_theta_full 0.999
_diffrn_measured_fraction_theta_max 0.988
_diffrn_measurement_device_type 'Bruker SMART APEXII CCD area detector'
_diffrn_measurement_method '\w scans'
_diffrn_radiation_type MoK\a
_diffrn_radiation_wavelength 0.71073
_diffrn_reflns_av_R_equivalents 0.0316
_diffrn_reflns_av_unetI/netI 0.0404
_diffrn_reflns_limit_h_max 8
_diffrn_reflns_limit_h_min -8
_diffrn_reflns_limit_k_max 10
_diffrn_reflns_limit_k_min -10
_diffrn_reflns_limit_l_max 17
_diffrn_reflns_limit_l_min -17
_diffrn_reflns_number 7261
_diffrn_reflns_theta_full 25.242
_diffrn_reflns_theta_max 28.283
_diffrn_reflns_theta_min 2.960
_diffrn_source 'fine-focus sealed tube'
_exptl_absorpt_coefficient_mu 5.677
_exptl_absorpt_correction_T_max 0.748
_exptl_absorpt_correction_T_min 0.307
_exptl_absorpt_correction_type multi-scan
_exptl_absorpt_process_details
;
(SADABS; Sheldrick, 2003)
;
_exptl_crystal_colour colorless
_exptl_crystal_density_diffrn 3.168
_exptl_crystal_description prism
_exptl_crystal_F_000 512
_exptl_crystal_size_max 0.200
_exptl_crystal_size_mid 0.100
_exptl_crystal_size_min 0.100
_refine_diff_density_max 1.170
_refine_diff_density_min -0.918
_refine_ls_extinction_coef 0.0079(6)
_refine_ls_extinction_expression Fc^*^=kFc[1+0.001xFc^2^\l^3^/sin(2\q)]^-1/4^
_refine_ls_extinction_method
;
SHELXL2013 (Sheldrick, 2015b)
;
_refine_ls_goodness_of_fit_ref 1.065
_refine_ls_hydrogen_treatment undef
_refine_ls_matrix_type full
_refine_ls_number_parameters 245
_refine_ls_number_reflns 2807
_refine_ls_number_restraints 0
_refine_ls_restrained_S_all 1.065
_refine_ls_R_factor_all 0.0263
_refine_ls_R_factor_gt 0.0234
_refine_ls_shift/su_max 0.001
_refine_ls_shift/su_mean 0.000
_refine_ls_structure_factor_coef Fsqd
_refine_ls_weighting_details 'w=1/[\s^2^(Fo^2^)+(0.0189P)^2^+1.0032P] where P=(Fo^2^+2Fc^2^)/3'
_refine_ls_weighting_scheme calc
_refine_ls_wR_factor_gt 0.0534
_refine_ls_wR_factor_ref 0.0547
_reflns_number_gt 2599
_reflns_number_total 2807
_reflns_threshold_expression 'I > 2\s(I)'
_cod_data_source_file ky3203sup1.cif
_cod_data_source_block I
_cod_depositor_comments 'Adding full bibliography for 2022367.cif.'
_cod_database_code 2022367
_cod_database_fobs_code 2022367
_shelx_space_group_comment
;
The symmetry employed for this shelxl refinement is uniquely defined
by the following loop, which should always be used as a source of
symmetry information in preference to the above space-group names.
They are only intended as comments.
;
_shelx_estimated_absorpt_t_min 0.396
_shelx_estimated_absorpt_t_max 0.601
_shelxl_version_number .2013

loop_
_space_group_symop_operation_xyz
'x, y, z'
'-x, -y, -z'

loop_
_atom_site_type_symbol
_atom_site_label
_atom_site_fract_x
_atom_site_fract_y
_atom_site_fract_z
_atom_site_U_iso_or_equiv
_atom_site_adp_type
_atom_site_calc_flag
_atom_site_occupancy
_atom_site_disorder_assembly
_atom_site_disorder_group
Eu Eu1 0.91847(3) 0.24942(3) 0.33266(2) 0.00535(8) Uani d 1 . .
Na Na1 0.3659(3) 0.6134(2) 0.27070(15) 0.0243(4) Uani d 1 . .
Na Na2 0.9079(3) 0.6895(2) 0.39134(13) 0.0216(4) Uani d 1 . .
Na Na3 0.7492(3) 0.2624(3) 0.02310(13) 0.0209(4) Uani d 1 . .
B B1 0.6186(7) 0.3639(6) 0.5004(3) 0.0083(8) Uani d 1 . .
B B2 0.2727(7) 0.0580(6) 0.4860(3) 0.0072(8) Uani d 1 . .
B B3 0.3876(7) 0.2020(6) 0.3268(3) 0.0062(8) Uani d 1 . .
B B4 0.3718(7) -0.0175(6) 0.1854(3) 0.0078(8) Uani d 1 . .
B B5 0.1056(7) 0.1530(6) 0.1589(3) 0.0066(8) Uani d 1 . .
B B6 0.3158(7) 0.1298(6) -0.1428(3) 0.0057(7) Uani d 1 . .
B B7 0.2053(7) 0.2816(6) -0.0105(3) 0.0069(8) Uani d 1 . .
B B8 0.1645(7) 0.3893(6) -0.1803(3) 0.0069(8) Uani d 1 . .
O O1 0.8030(5) 0.5062(4) 0.5592(2) 0.0135(6) Uani d 1 . .
O O2 0.5907(4) 0.3550(3) 0.39506(18) 0.0065(5) Uani d 1 . .
O O3 0.4513(5) 0.2229(4) 0.54500(19) 0.0108(5) Uani d 1 . .
O O4 0.1594(5) -0.1015(4) 0.5276(2) 0.0107(5) Uani d 1 . .
O O5 0.2177(4) 0.0700(4) 0.38304(19) 0.0092(5) Uani d 1 . .
O O6 0.2550(4) 0.2788(3) 0.25274(18) 0.0056(5) Uani d 1 . .
O O7 0.4978(4) 0.0948(4) 0.27470(19) 0.0081(5) Uani d 1 . .
O O8 0.1686(4) -0.0077(4) 0.13785(19) 0.0070(5) Uani d 1 . .
O O9 0.1260(4) 0.2790(4) 0.07619(19) 0.0078(5) Uani d 1 . .
O O10 0.1452(4) -0.0744(3) -0.17355(19) 0.0068(5) Uani d 1 . .
O O11 0.5575(4) 0.1478(4) -0.14699(19) 0.0078(5) Uani d 1 . .
O O12 0.3258(4) 0.1795(4) -0.03558(18) 0.0065(5) Uani d 1 . .
O O13 0.1628(5) 0.4132(4) -0.07694(19) 0.0092(5) Uani d 1 . .
O O14 0.0749(5) 0.4854(4) -0.2456(2) 0.0111(5) Uani d 1 . .
O O15 0.2621(4) 0.2666(4) -0.21007(19) 0.0074(5) Uani d 1 . .

loop_
_atom_site_aniso_label
_atom_site_aniso_U_11
_atom_site_aniso_U_22
_atom_site_aniso_U_33
_atom_site_aniso_U_12
_atom_site_aniso_U_13
_atom_site_aniso_U_23
Eu1 0.00544(10) 0.00627(11) 0.00421(10) 0.00227(7) 0.00098(6) 0.00042(6)
Na1 0.0221(9) 0.0150(9) 0.0406(11) 0.0077(7) 0.0173(8) 0.0109(8)
Na2 0.0284(10) 0.0191(9) 0.0138(8) 0.0076(8) 0.0013(7) -0.0041(7)
Na3 0.0159(8) 0.0253(9) 0.0217(9) 0.0128(7) -0.0052(7) -0.0074(7)
B1 0.0101(19) 0.0083(19) 0.009(2) 0.0059(16) 0.0034(15) 0.0015(15)
B2 0.0069(18) 0.0100(19) 0.0076(19) 0.0061(15) 0.0021(15) 0.0004(15)
B3 0.0045(18) 0.0054(18) 0.0081(19) 0.0023(15) -0.0009(15) -0.0028(15)
B4 0.0081(19) 0.0060(18) 0.010(2) 0.0030(15) 0.0043(15) 0.0029(15)
B5 0.0083(19) 0.0091(19) 0.0049(18) 0.0059(15) 0.0018(15) -0.0003(15)
B6 0.0056(18) 0.0047(18) 0.0069(19) 0.0030(15) -0.0003(14) -0.0014(14)
B7 0.0059(18) 0.0067(19) 0.0069(19) 0.0013(15) 0.0015(15) -0.0005(15)
B8 0.0051(18) 0.0062(18) 0.0076(19) 0.0006(15) 0.0008(14) 0.0025(15)
O1 0.0109(13) 0.0132(14) 0.0112(14) 0.0012(11) -0.0011(11) -0.0036(11)
O2 0.0060(12) 0.0071(12) 0.0045(12) 0.0011(10) 0.0005(9) -0.0004(9)
O3 0.0111(13) 0.0105(13) 0.0049(12) -0.0014(11) 0.0012(10) 0.0002(10)
O4 0.0110(13) 0.0105(13) 0.0096(13) 0.0025(11) 0.0035(10) 0.0041(10)
O5 0.0087(12) 0.0104(13) 0.0058(12) 0.0017(10) 0.0007(10) 0.0013(10)
O6 0.0063(12) 0.0070(12) 0.0041(12) 0.0035(10) 0.0007(9) -0.0008(9)
O7 0.0056(12) 0.0123(13) 0.0077(13) 0.0061(10) -0.0008(10) -0.0035(10)
O8 0.0055(12) 0.0104(13) 0.0075(12) 0.0064(10) 0.0000(9) -0.0010(10)
O9 0.0116(13) 0.0105(13) 0.0040(12) 0.0071(10) 0.0021(10) 0.0017(10)
O10 0.0045(11) 0.0060(12) 0.0092(12) 0.0010(10) 0.0026(9) -0.0005(10)
O11 0.0039(12) 0.0080(12) 0.0118(13) 0.0027(10) 0.0018(10) -0.0026(10)
O12 0.0066(12) 0.0097(12) 0.0050(12) 0.0060(10) -0.0003(9) 0.0001(10)
O13 0.0157(13) 0.0105(13) 0.0062(12) 0.0098(11) 0.0030(10) 0.0020(10)
O14 0.0154(13) 0.0140(13) 0.0104(13) 0.0111(11) 0.0057(11) 0.0063(11)
O15 0.0097(12) 0.0099(13) 0.0064(12) 0.0068(10) 0.0039(10) 0.0032(10)

loop_
_atom_type_symbol
_atom_type_description
_atom_type_scat_dispersion_real
_atom_type_scat_dispersion_imag
_atom_type_scat_source
B B 0.0013 0.0007 'International Tables Vol C Tables 4.2.6.8 and 6.1.1.4'
Eu Eu -0.1578 3.6682 'International Tables Vol C Tables 4.2.6.8 and 6.1.1.4'
Na Na 0.0362 0.0249 'International Tables Vol C Tables 4.2.6.8 and 6.1.1.4'
O O 0.0106 0.0060 'International Tables Vol C Tables 4.2.6.8 and 6.1.1.4'

loop_
_geom_angle_atom_site_label_1
_geom_angle_atom_site_label_2
_geom_angle_atom_site_label_3
_geom_angle_site_symmetry_1
_geom_angle_site_symmetry_3
_geom_angle
_geom_angle_publ_flag
O4 Eu1 O1 2_656 2_766 84.47(10) ?
O4 Eu1 O14 2_656 2_665 144.72(10) ?
O1 Eu1 O14 2_766 2_665 79.17(10) ?
O4 Eu1 O10 2_656 2_655 122.54(9) ?
O1 Eu1 O10 2_766 2_655 141.44(9) ?
O14 Eu1 O10 2_665 2_655 88.27(9) ?
O4 Eu1 O7 2_656 . 83.76(9) ?
O1 Eu1 O7 2_766 . 141.00(9) ?
O14 Eu1 O7 2_665 . 89.60(9) ?
O10 Eu1 O7 2_655 . 74.22(8) ?
O4 Eu1 O6 2_656 1_655 125.07(9) ?
O1 Eu1 O6 2_766 1_655 83.56(9) ?
O14 Eu1 O6 2_665 1_655 84.00(9) ?
O10 Eu1 O6 2_655 1_655 58.78(8) ?
O7 Eu1 O6 . 1_655 132.65(8) ?
O4 Eu1 O5 2_656 1_655 72.00(9) ?
O1 Eu1 O5 2_766 1_655 84.01(9) ?
O14 Eu1 O5 2_665 1_655 135.83(8) ?
O10 Eu1 O5 2_655 1_655 80.06(8) ?
O7 Eu1 O5 . 1_655 126.59(8) ?
O6 Eu1 O5 1_655 1_655 53.53(8) ?
O4 Eu1 O2 2_656 . 73.49(8) ?
O1 Eu1 O2 2_766 . 87.18(9) ?
O14 Eu1 O2 2_665 . 74.67(8) ?
O10 Eu1 O2 2_655 . 124.55(8) ?
O7 Eu1 O2 . . 53.82(8) ?
O6 Eu1 O2 1_655 . 158.02(8) ?
O5 Eu1 O2 1_655 . 145.02(7) ?
O4 Eu1 B5 2_656 1_655 131.31(10) ?
O1 Eu1 B5 2_766 1_655 112.31(11) ?
O14 Eu1 B5 2_665 1_655 83.94(10) ?
O10 Eu1 B5 2_655 1_655 29.45(9) ?
O7 Eu1 B5 . 1_655 103.30(10) ?
O6 Eu1 B5 1_655 1_655 29.41(9) ?
O5 Eu1 B5 1_655 1_655 65.32(9) ?
O2 Eu1 B5 . 1_655 147.89(9) ?
O4 Eu1 B3 2_656 1_655 98.12(10) ?
O1 Eu1 B3 2_766 1_655 75.86(10) ?
O14 Eu1 B3 2_665 1_655 107.70(10) ?
O10 Eu1 B3 2_655 1_655 73.56(9) ?
O7 Eu1 B3 . 1_655 142.67(10) ?
O6 Eu1 B3 1_655 1_655 27.12(9) ?
O5 Eu1 B3 1_655 1_655 28.16(9) ?
O2 Eu1 B3 . 1_655 161.87(9) ?
B5 Eu1 B3 1_655 1_655 48.59(11) ?
O4 Eu1 B3 2_656 . 77.92(10) ?
O1 Eu1 B3 2_766 . 114.62(10) ?
O14 Eu1 B3 2_665 . 80.87(10) ?
O10 Eu1 B3 2_655 . 98.84(9) ?
O7 Eu1 B3 . . 26.39(9) ?
O6 Eu1 B3 1_655 . 153.38(9) ?
O5 Eu1 B3 1_655 . 142.82(9) ?
O2 Eu1 B3 . . 27.44(8) ?
B5 Eu1 B3 1_655 . 126.42(10) ?
B3 Eu1 B3 1_655 . 168.01(14) ?
O4 Eu1 Na1 2_656 1_655 136.46(8) ?
O1 Eu1 Na1 2_766 1_655 54.78(8) ?
O14 Eu1 Na1 2_665 1_655 49.58(7) ?
O10 Eu1 Na1 2_655 1_655 89.50(7) ?
O7 Eu1 Na1 . 1_655 136.96(7) ?
O6 Eu1 Na1 1_655 1_655 44.79(6) ?
O5 Eu1 Na1 1_655 1_655 87.58(6) ?
O2 Eu1 Na1 . 1_655 114.31(6) ?
B5 Eu1 Na1 1_655 1_655 64.63(9) ?
B3 Eu1 Na1 1_655 1_655 60.67(8) ?
B3 Eu1 Na1 . 1_655 129.59(8) ?
O6 Na1 O11 . 2_665 130.94(12) ?
O6 Na1 O15 . 2_665 101.40(11) ?
O11 Na1 O15 2_665 2_665 58.73(9) ?
O6 Na1 O14 . 2_565 82.95(10) ?
O11 Na1 O14 2_665 2_565 97.59(10) ?
O15 Na1 O14 2_665 2_565 152.24(12) ?
O6 Na1 O3 . 2_666 115.18(11) ?
O11 Na1 O3 2_665 2_666 111.57(10) ?
O15 Na1 O3 2_665 2_666 96.41(10) ?
O14 Na1 O3 2_565 2_666 106.58(11) ?
O6 Na1 O1 . 2_666 76.85(10) ?
O11 Na1 O1 2_665 2_666 148.14(11) ?
O15 Na1 O1 2_665 2_666 140.49(11) ?
O14 Na1 O1 2_565 2_666 67.27(9) ?
O3 Na1 O1 2_666 2_666 52.51(9) ?
O6 Na1 B6 . 2_665 119.86(12) ?
O11 Na1 B6 2_665 2_665 29.41(9) ?
O15 Na1 B6 2_665 2_665 29.34(9) ?
O14 Na1 B6 2_565 2_665 125.95(12) ?
O3 Na1 B6 2_666 2_665 105.28(11) ?
O1 Na1 B6 2_666 2_665 157.74(12) ?
O6 Na1 B4 . 1_565 150.77(13) ?
O11 Na1 B4 2_665 1_565 26.34(10) ?
O15 Na1 B4 2_665 1_565 78.47(11) ?
O14 Na1 B4 2_565 1_565 84.61(11) ?
O3 Na1 B4 2_666 1_565 93.71(11) ?
O1 Na1 B4 2_666 1_565 121.82(12) ?
B6 Na1 B4 2_665 1_565 50.79(11) ?
O6 Na1 B1 . 2_666 95.01(11) ?
O11 Na1 B1 2_665 2_666 134.06(12) ?
O15 Na1 B1 2_665 2_666 119.34(12) ?
O14 Na1 B1 2_565 2_666 87.15(11) ?
O3 Na1 B1 2_666 2_666 26.90(10) ?
O1 Na1 B1 2_666 2_666 25.67(9) ?
B6 Na1 B1 2_665 2_666 132.17(13) ?
B4 Na1 B1 1_565 2_666 110.70(12) ?
O6 Na1 Eu1 . 1_455 48.64(7) ?
O11 Na1 Eu1 2_665 1_455 139.90(9) ?
O15 Na1 Eu1 2_665 1_455 149.83(9) ?
O14 Na1 Eu1 2_565 1_455 44.47(6) ?
O3 Na1 Eu1 2_666 1_455 94.83(8) ?
O1 Na1 Eu1 2_666 1_455 42.34(6) ?
B6 Na1 Eu1 2_665 1_455 159.88(11) ?
B4 Na1 Eu1 1_565 1_455 128.59(10) ?
B1 Na1 Eu1 2_666 1_455 67.95(9) ?
O6 Na1 Na2 . . 91.69(9) ?
O11 Na1 Na2 2_665 . 102.26(8) ?
O15 Na1 Na2 2_665 . 50.15(7) ?
O14 Na1 Na2 2_565 . 157.61(10) ?
O3 Na1 Na2 2_666 . 56.28(8) ?
O1 Na1 Na2 2_666 . 90.35(8) ?
B6 Na1 Na2 2_665 . 75.43(9) ?
B4 Na1 Na2 1_565 . 109.11(10) ?
B1 Na1 Na2 2_666 . 71.61(9) ?
Eu1 Na1 Na2 1_455 . 117.62(6) ?
O6 Na1 Na2 . 1_455 106.12(9) ?
O11 Na1 Na2 2_665 1_455 103.65(8) ?
O15 Na1 Na2 2_665 1_455 152.27(9) ?
O14 Na1 Na2 2_565 1_455 38.63(7) ?
O3 Na1 Na2 2_666 1_455 68.88(8) ?
O1 Na1 Na2 2_666 1_455 46.85(7) ?
B6 Na1 Na2 2_665 1_455 129.71(10) ?
B4 Na1 Na2 1_565 1_455 79.19(9) ?
B1 Na1 Na2 2_666 1_455 55.29(9) ?
Eu1 Na1 Na2 1_455 1_455 57.48(4) ?
Na2 Na1 Na2 . 1_455 124.70(8) ?
O4 Na2 O14 1_665 2_665 139.32(13) ?
O4 Na2 O2 1_665 . 127.05(11) ?
O14 Na2 O2 2_665 . 77.65(10) ?
O4 Na2 O15 1_665 2_665 134.25(11) ?
O14 Na2 O15 2_665 2_665 57.32(9) ?
O2 Na2 O15 . 2_665 95.22(10) ?
O4 Na2 O1 1_665 . 73.31(10) ?
O14 Na2 O1 2_665 . 120.22(11) ?
O2 Na2 O1 . . 53.75(9) ?
O15 Na2 O1 2_665 . 144.86(11) ?
O4 Na2 O1 1_665 2_766 83.02(10) ?
O14 Na2 O1 2_665 2_766 68.09(9) ?
O2 Na2 O1 . 2_766 81.52(9) ?
O15 Na2 O1 2_665 2_766 124.53(10) ?
O1 Na2 O1 . 2_766 71.94(10) ?
O4 Na2 O5 1_665 1_665 54.52(9) ?
O14 Na2 O5 2_665 1_665 104.69(10) ?
O2 Na2 O5 . 1_665 173.93(11) ?
O15 Na2 O5 2_665 1_665 81.62(9) ?
O1 Na2 O5 . 1_665 127.45(10) ?
O1 Na2 O5 2_766 1_665 104.55(10) ?
O4 Na2 B8 1_665 2_665 143.54(13) ?
O14 Na2 B8 2_665 2_665 28.11(10) ?
O2 Na2 B8 . 2_665 88.25(11) ?
O15 Na2 B8 2_665 2_665 29.43(10) ?
O1 Na2 B8 . 2_665 140.72(12) ?
O1 Na2 B8 2_766 2_665 95.25(11) ?
O5 Na2 B8 1_665 2_665 91.43(11) ?
O4 Na2 O3 1_665 2_666 85.23(10) ?
O14 Na2 O3 2_665 2_666 134.81(11) ?
O2 Na2 O3 . 2_666 78.04(9) ?
O15 Na2 O3 2_665 2_666 87.89(9) ?
O1 Na2 O3 . 2_666 71.17(9) ?
O1 Na2 O3 2_766 2_666 143.09(10) ?
O5 Na2 O3 1_665 2_666 96.60(9) ?
B8 Na2 O3 2_665 2_666 114.35(11) ?
O4 Na2 B2 1_665 1_665 26.41(11) ?
O14 Na2 B2 2_665 1_665 124.78(12) ?
O2 Na2 B2 . 1_665 153.23(12) ?
O15 Na2 B2 2_665 1_665 109.09(12) ?
O1 Na2 B2 . 1_665 99.61(11) ?
O1 Na2 B2 2_766 1_665 93.25(11) ?
O5 Na2 B2 1_665 1_665 28.13(10) ?
B8 Na2 B2 2_665 1_665 118.45(13) ?
O3 Na2 B2 2_666 1_665 91.47(11) ?
O4 Na2 B1 1_665 . 99.51(12) ?
O14 Na2 B1 2_665 . 101.44(12) ?
O2 Na2 B1 . . 27.63(10) ?
O15 Na2 B1 2_665 . 120.22(12) ?
O1 Na2 B1 . . 26.37(10) ?
O1 Na2 B1 2_766 . 77.66(11) ?
O5 Na2 B1 1_665 . 152.58(12) ?
B8 Na2 B1 2_665 . 115.77(13) ?
O3 Na2 B1 2_666 . 69.97(10) ?
B2 Na2 B1 1_665 . 125.60(13) ?
O4 Na2 B2 1_665 2_666 60.17(11) ?
O14 Na2 B2 2_665 2_666 156.34(12) ?
O2 Na2 B2 . 2_666 100.24(11) ?
O15 Na2 B2 2_665 2_666 99.90(11) ?
O1 Na2 B2 . 2_666 73.73(10) ?
O1 Na2 B2 2_766 2_666 135.34(11) ?
O5 Na2 B2 1_665 2_666 75.33(10) ?
B8 Na2 B2 2_665 2_666 129.32(13) ?
O3 Na2 B2 2_666 2_666 26.38(9) ?
B2 Na2 B2 1_665 2_666 65.39(13) ?
B1 Na2 B2 . 2_666 84.07(12) ?
O9 Na3 O13 1_655 2_665 96.45(11) ?
O9 Na3 O11 1_655 . 118.12(11) ?
O13 Na3 O11 2_665 . 118.17(11) ?
O9 Na3 O12 1_655 . 169.36(12) ?
O13 Na3 O12 2_665 . 93.81(10) ?
O11 Na3 O12 . . 58.49(9) ?
O9 Na3 O10 1_655 2_655 58.08(9) ?
O13 Na3 O10 2_665 2_655 111.76(10) ?
O11 Na3 O10 . 2_655 129.84(11) ?
O12 Na3 O10 . 2_655 115.17(11) ?
O9 Na3 B7 1_655 1_655 26.57(10) ?
O13 Na3 B7 2_665 1_655 102.93(12) ?
O11 Na3 B7 . 1_655 93.01(11) ?
O12 Na3 B7 . 1_655 151.40(12) ?
O10 Na3 B7 2_655 1_655 80.05(11) ?
O9 Na3 O13 1_655 1_655 50.20(8) ?
O13 Na3 O13 2_665 1_655 87.85(10) ?
O11 Na3 O13 . 1_655 79.80(9) ?
O12 Na3 O13 . 1_655 133.31(10) ?
O10 Na3 O13 2_655 1_655 107.21(9) ?
B7 Na3 O13 1_655 1_655 27.67(9) ?
O9 Na3 B6 1_655 . 146.77(12) ?
O13 Na3 B6 2_665 . 106.88(11) ?
O11 Na3 B6 . . 29.22(10) ?
O12 Na3 B6 . . 29.32(10) ?
O10 Na3 B6 2_655 . 128.85(11) ?
B7 Na3 B6 1_655 . 122.23(13) ?
O13 Na3 B6 1_655 . 106.43(11) ?
O9 Na3 B5 1_655 1_655 28.18(10) ?
O13 Na3 B5 2_665 1_655 106.16(11) ?
O11 Na3 B5 . 1_655 128.92(12) ?
O12 Na3 B5 . 1_655 144.37(12) ?
O10 Na3 B5 2_655 1_655 29.91(9) ?
B7 Na3 B5 1_655 1_655 51.45(12) ?
O13 Na3 B5 1_655 1_655 77.73(10) ?
B6 Na3 B5 . 1_655 146.81(12) ?
O9 Na3 B4 1_655 2_655 97.29(11) ?
O13 Na3 B4 2_665 2_655 136.36(12) ?
O11 Na3 B4 . 2_655 23.57(10) ?
O12 Na3 B4 . 2_655 77.01(10) ?
O10 Na3 B4 2_655 2_655 110.68(11) ?
B7 Na3 B4 1_655 2_655 74.86(11) ?
O13 Na3 B4 1_655 2_655 70.31(10) ?
B6 Na3 B4 . 2_655 49.56(11) ?
B5 Na3 B4 1_655 2_655 105.35(12) ?
O9 Na3 B8 1_655 2_665 93.10(11) ?
O13 Na3 B8 2_665 2_665 24.34(9) ?
O11 Na3 B8 . 2_665 138.14(12) ?
O12 Na3 B8 . 2_665 95.10(11) ?
O10 Na3 B8 2_655 2_665 89.49(10) ?
B7 Na3 B8 1_655 2_665 109.71(12) ?
O13 Na3 B8 1_655 2_665 104.21(10) ?
B6 Na3 B8 . 2_665 117.77(12) ?
B5 Na3 B8 1_655 2_665 91.92(11) ?
B4 Na3 B8 2_655 2_665 159.83(12) ?
O9 Na3 Na3 1_655 2_765 64.89(8) ?
O13 Na3 Na3 2_665 2_765 50.31(7) ?
O11 Na3 Na3 . 2_765 98.71(10) ?
O12 Na3 Na3 . 2_765 124.66(10) ?
O10 Na3 Na3 2_655 2_765 117.00(9) ?
B7 Na3 Na3 1_655 2_765 56.94(9) ?
O13 Na3 Na3 1_655 2_765 37.54(6) ?
B6 Na3 Na3 . 2_765 113.26(11) ?
B5 Na3 Na3 1_655 2_765 90.35(10) ?
B4 Na3 Na3 2_655 2_765 100.47(10) ?
B8 Na3 Na3 2_665 2_765 68.50(9) ?
O1 B1 O3 . . 119.4(4) ?
O1 B1 O2 . . 120.7(3) ?
O3 B1 O2 . . 119.9(3) ?
O1 B1 Na2 . . 64.7(2) ?
O3 B1 Na2 . . 169.8(3) ?
O2 B1 Na2 . . 56.84(18) ?
O1 B1 Na1 . 2_666 62.1(2) ?
O3 B1 Na1 . 2_666 57.49(19) ?
O2 B1 Na1 . 2_666 174.5(3) ?
Na2 B1 Na1 . 2_666 124.73(15) ?
O4 B2 O5 . . 121.2(3) ?
O4 B2 O3 . . 121.3(3) ?
O5 B2 O3 . . 117.5(3) ?
O4 B2 Na2 . 1_445 50.41(19) ?
O5 B2 Na2 . 1_445 70.9(2) ?
O3 B2 Na2 . 1_445 171.6(3) ?
O4 B2 Na2 . 2_666 92.9(2) ?
O5 B2 Na2 . 2_666 111.4(2) ?
O3 B2 Na2 . 2_666 64.61(19) ?
Na2 B2 Na2 1_445 2_666 114.61(13) ?
O6 B3 O5 . . 106.9(3) ?
O6 B3 O2 . . 113.2(3) ?
O5 B3 O2 . . 111.9(3) ?
O6 B3 O7 . . 110.3(3) ?
O5 B3 O7 . . 110.6(3) ?
O2 B3 O7 . . 104.1(3) ?
O6 B3 Eu1 . 1_455 51.08(15) ?
O5 B3 Eu1 . 1_455 60.53(17) ?
O2 B3 Eu1 . 1_455 110.7(2) ?
O7 B3 Eu1 . 1_455 144.9(2) ?
O6 B3 Eu1 . . 125.1(2) ?
O5 B3 Eu1 . . 127.0(2) ?
O2 B3 Eu1 . . 58.88(16) ?
O7 B3 Eu1 . . 45.24(14) ?
Eu1 B3 Eu1 1_455 . 168.01(14) ?
O8 B4 O11 . 2_655 119.2(3) ?
O8 B4 O7 . . 120.2(3) ?
O11 B4 O7 2_655 . 120.5(3) ?
O8 B4 Na1 . 1_545 120.5(2) ?
O11 B4 Na1 2_655 1_545 52.48(18) ?
O7 B4 Na1 . 1_545 93.3(2) ?
O8 B4 Na3 . 2_655 77.0(2) ?
O11 B4 Na3 2_655 2_655 43.91(17) ?
O7 B4 Na3 . 2_655 161.1(3) ?
Na1 B4 Na3 1_545 2_655 83.07(11) ?
O8 B5 O9 . . 111.8(3) ?
O8 B5 O6 . . 113.4(3) ?
O9 B5 O6 . . 106.9(3) ?
O8 B5 O10 . 2 109.5(3) ?
O9 B5 O10 . 2 108.5(3) ?
O6 B5 O10 . 2 106.5(3) ?
O8 B5 Na3 . 1_455 126.1(2) ?
O9 B5 Na3 . 1_455 47.80(16) ?
O6 B5 Na3 . 1_455 120.3(2) ?
O10 B5 Na3 2 1_455 60.70(17) ?
O8 B5 Eu1 . 1_455 131.4(2) ?
O9 B5 Eu1 . 1_455 116.7(2) ?
O6 B5 Eu1 . 1_455 55.09(16) ?
O10 B5 Eu1 2 1_455 51.63(15) ?
Na3 B5 Eu1 1_455 1_455 86.58(11) ?
O12 B6 O15 . . 112.5(3) ?
O12 B6 O10 . . 109.5(3) ?
O15 B6 O10 . . 112.2(3) ?
O12 B6 O11 . . 105.2(3) ?
O15 B6 O11 . . 107.9(3) ?
O10 B6 O11 . . 109.1(3) ?
O12 B6 Na3 . . 54.32(16) ?
O15 B6 Na3 . . 121.7(2) ?
O10 B6 Na3 . . 125.9(2) ?
O11 B6 Na3 . . 51.02(16) ?
O12 B6 Na1 . 2_665 124.9(2) ?
O15 B6 Na1 . 2_665 54.25(16) ?
O10 B6 Na1 . 2_665 125.2(2) ?
O11 B6 Na1 . 2_665 53.71(17) ?
Na3 B6 Na1 . 2_665 85.92(12) ?
O9 B7 O12 . . 126.6(3) ?
O9 B7 O13 . . 114.0(3) ?
O12 B7 O13 . . 119.3(3) ?
O9 B7 Na3 . 1_455 49.44(18) ?
O12 B7 Na3 . 1_455 145.9(3) ?
O13 B7 Na3 . 1_455 77.8(2) ?
O14 B8 O15 . . 122.5(3) ?
O14 B8 O13 . . 119.2(3) ?
O15 B8 O13 . . 118.3(3) ?
O14 B8 Na2 . 2_665 58.18(19) ?
O15 B8 Na2 . 2_665 65.00(19) ?
O13 B8 Na2 . 2_665 171.2(3) ?
O14 B8 Na3 . 2_665 83.5(2) ?
O15 B8 Na3 . 2_665 144.1(2) ?
O13 B8 Na3 . 2_665 43.63(16) ?
Na2 B8 Na3 2_665 2_665 138.64(15) ?
B1 O1 Eu1 . 2_766 173.2(3) ?
B1 O1 Na2 . . 88.9(2) ?
Eu1 O1 Na2 2_766 . 94.51(10) ?
B1 O1 Na1 . 2_666 92.2(2) ?
Eu1 O1 Na1 2_766 2_666 82.88(9) ?
Na2 O1 Na1 . 2_666 164.30(13) ?
B1 O1 Na2 . 2_766 98.6(2) ?
Eu1 O1 Na2 2_766 2_766 85.96(9) ?
Na2 O1 Na2 . 2_766 108.06(10) ?
Na1 O1 Na2 2_666 2_766 87.26(10) ?
B1 O2 B3 . . 122.7(3) ?
B1 O2 Na2 . . 95.5(2) ?
B3 O2 Na2 . . 140.1(2) ?
B1 O2 Eu1 . . 111.3(2) ?
B3 O2 Eu1 . . 93.68(19) ?
Na2 O2 Eu1 . . 81.22(8) ?
B1 O3 B2 . . 120.4(3) ?
B1 O3 Na1 . 2_666 95.6(2) ?
B2 O3 Na1 . 2_666 143.9(2) ?
B1 O3 Na2 . 2_666 118.9(2) ?
B2 O3 Na2 . 2_666 89.0(2) ?
Na1 O3 Na2 2_666 2_666 74.45(9) ?
B2 O4 Eu1 . 2_656 148.8(3) ?
B2 O4 Na2 . 1_445 103.2(2) ?
Eu1 O4 Na2 2_656 1_445 107.70(11) ?
B2 O5 B3 . . 123.2(3) ?
B2 O5 Eu1 . 1_455 112.9(2) ?
B3 O5 Eu1 . 1_455 91.30(19) ?
B2 O5 Na2 . 1_445 81.0(2) ?
B3 O5 Na2 . 1_445 145.0(2) ?
Eu1 O5 Na2 1_455 1_445 102.41(9) ?
B3 O6 B5 . . 118.4(3) ?
B3 O6 Na1 . . 116.3(2) ?
B5 O6 Na1 . . 123.4(2) ?
B3 O6 Eu1 . 1_455 101.8(2) ?
B5 O6 Eu1 . 1_455 95.49(19) ?
Na1 O6 Eu1 . 1_455 86.56(9) ?
B4 O7 B3 . . 119.0(3) ?
B4 O7 Eu1 . . 128.3(2) ?
B3 O7 Eu1 . . 108.37(19) ?
B4 O8 B5 . . 122.9(3) ?
B7 O9 B5 . . 132.7(3) ?
B7 O9 Na3 . 1_455 104.0(2) ?
B5 O9 Na3 . 1_455 104.0(2) ?
B6 O10 B5 . 2 123.3(3) ?
B6 O10 Eu1 . 2_655 125.3(2) ?
B5 O10 Eu1 2 2_655 98.92(19) ?
B6 O10 Na3 . 2_655 103.5(2) ?
B5 O10 Na3 2 2_655 89.40(19) ?
Eu1 O10 Na3 2_655 2_655 110.76(10) ?
B4 O11 B6 2_655 . 129.8(3) ?
B4 O11 Na3 2_655 . 112.5(2) ?
B6 O11 Na3 . . 99.8(2) ?
B4 O11 Na1 2_655 2_665 101.2(2) ?
B6 O11 Na1 . 2_665 96.9(2) ?
Na3 O11 Na1 . 2_665 116.74(12) ?
B7 O12 B6 . . 120.4(3) ?
B7 O12 Na3 . . 126.2(2) ?
B6 O12 Na3 . . 96.36(19) ?
B8 O13 B7 . . 119.8(3) ?
B8 O13 Na3 . 2_665 112.0(2) ?
B7 O13 Na3 . 2_665 122.9(2) ?
B8 O13 Na3 . 1_455 128.0(2) ?
B7 O13 Na3 . 1_455 74.51(19) ?
Na3 O13 Na3 2_665 1_455 92.15(10) ?
B8 O14 Eu1 . 2_665 155.4(2) ?
B8 O14 Na2 . 2_665 93.7(2) ?
Eu1 O14 Na2 2_665 2_665 93.30(10) ?
B8 O14 Na1 . 2_565 115.8(2) ?
Eu1 O14 Na1 2_665 2_565 85.95(9) ?
Na2 O14 Na1 2_665 2_565 100.43(12) ?
B8 O15 B6 . . 122.3(3) ?
B8 O15 Na1 . 2_665 122.6(2) ?
B6 O15 Na1 . 2_665 96.41(19) ?
B8 O15 Na2 . 2_665 85.6(2) ?
B6 O15 Na2 . 2_665 145.0(2) ?
Na1 O15 Na2 2_665 2_665 82.68(10) ?

loop_
_geom_bond_atom_site_label_1
_geom_bond_atom_site_label_2
_geom_bond_site_symmetry_2
_geom_bond_distance
_geom_bond_publ_flag
Eu1 O4 2_656 2.232(3) ?
Eu1 O1 2_766 2.241(3) ?
Eu1 O14 2_665 2.319(3) ?
Eu1 O10 2_655 2.391(2) ?
Eu1 O7 . 2.392(2) ?
Eu1 O6 1_655 2.483(2) ?
Eu1 O5 1_655 2.720(3) ?
Eu1 O2 . 2.743(2) ?
Eu1 B5 1_655 3.013(4) ?
Eu1 B3 1_655 3.123(4) ?
Eu1 B3 . 3.197(4) ?
Eu1 Na1 1_655 3.3014(17) ?
Na1 O6 . 2.330(3) ?
Na1 O11 2_665 2.434(3) ?
Na1 O15 2_665 2.448(3) ?
Na1 O14 2_565 2.520(3) ?
Na1 O3 2_666 2.604(3) ?
Na1 O1 2_666 2.718(3) ?
Na1 B6 2_665 2.998(4) ?
Na1 B4 1_565 3.010(4) ?
Na1 B1 2_666 3.073(5) ?
Na1 Eu1 1_455 3.3013(17) ?
Na1 Na2 . 3.311(3) ?
Na1 Na2 1_455 3.781(3) ?
Na2 O4 1_665 2.291(3) ?
Na2 O14 2_665 2.400(3) ?
Na2 O2 . 2.523(3) ?
Na2 O15 2_665 2.563(3) ?
Na2 O1 . 2.713(3) ?
Na2 O1 2_766 2.762(3) ?
Na2 O5 1_665 2.768(3) ?
Na2 B8 2_665 2.819(4) ?
Na2 O3 2_666 2.858(3) ?
Na2 B2 1_665 2.894(5) ?
Na2 B1 . 3.000(5) ?
Na2 B2 2_666 3.164(4) ?
Na3 O9 1_655 2.296(3) ?
Na3 O13 2_665 2.356(3) ?
Na3 O11 . 2.361(3) ?
Na3 O12 . 2.447(3) ?
Na3 O10 2_655 2.623(3) ?
Na3 B7 1_655 2.933(4) ?
Na3 O13 1_655 2.975(3) ?
Na3 B6 . 2.993(4) ?
Na3 B5 1_655 3.007(4) ?
Na3 B4 2_655 3.145(5) ?
Na3 B8 2_665 3.165(4) ?
Na3 Na3 2_765 3.863(4) ?
B1 O1 . 1.333(5) ?
B1 O3 . 1.397(5) ?
B1 O2 . 1.398(5) ?
B1 Na1 2_666 3.073(5) ?
B2 O4 . 1.322(5) ?
B2 O5 . 1.381(5) ?
B2 O3 . 1.406(5) ?
B2 Na2 1_445 2.894(4) ?
B2 Na2 2_666 3.164(4) ?
B3 O6 . 1.455(5) ?
B3 O5 . 1.475(5) ?
B3 O2 . 1.476(4) ?
B3 O7 . 1.497(4) ?
B3 Eu1 1_455 3.123(4) ?
B4 O8 . 1.349(5) ?
B4 O11 2_655 1.362(5) ?
B4 O7 . 1.375(5) ?
B4 Na1 1_545 3.010(4) ?
B4 Na3 2_655 3.145(5) ?
B5 O8 . 1.457(5) ?
B5 O9 . 1.464(5) ?
B5 O6 . 1.487(5) ?
B5 O10 2 1.500(5) ?
B5 Na3 1_455 3.007(4) ?
B5 Eu1 1_455 3.013(4) ?
B6 O12 . 1.475(5) ?
B6 O15 . 1.478(5) ?
B6 O10 . 1.483(4) ?
B6 O11 . 1.483(5) ?
B6 Na1 2_665 2.998(4) ?
B7 O9 . 1.352(5) ?
B7 O12 . 1.354(5) ?
B7 O13 . 1.414(5) ?
B7 Na3 1_455 2.933(4) ?
B8 O14 . 1.331(5) ?
B8 O15 . 1.389(5) ?
B8 O13 . 1.407(5) ?
B8 Na2 2_665 2.819(4) ?
B8 Na3 2_665 3.165(4) ?
O1 Eu1 2_766 2.241(3) ?
O1 Na1 2_666 2.718(3) ?
O1 Na2 2_766 2.762(3) ?
O3 Na1 2_666 2.604(3) ?
O3 Na2 2_666 2.858(3) ?
O4 Eu1 2_656 2.232(3) ?
O4 Na2 1_445 2.291(3) ?
O5 Eu1 1_455 2.720(3) ?
O5 Na2 1_445 2.768(3) ?
O6 Eu1 1_455 2.483(2) ?
O9 Na3 1_455 2.296(3) ?
O10 B5 2 1.500(5) ?
O10 Eu1 2_655 2.391(2) ?
O10 Na3 2_655 2.623(3) ?
O11 B4 2_655 1.362(5) ?
O11 Na1 2_665 2.434(3) ?
O13 Na3 2_665 2.356(3) ?
O13 Na3 1_455 2.975(3) ?
O14 Eu1 2_665 2.318(3) ?
O14 Na2 2_665 2.400(3) ?
O14 Na1 2_565 2.520(3) ?
O15 Na1 2_665 2.448(3) ?
O15 Na2 2_665 2.563(3) ?
